data_7025321
loop_
_publ_author_name
'Visinescu, Diana'
'Toma, Luminita Marilena'
'Cano, Joan'
'Fabelo, Oscar'
'Ruiz-P\'erez, Catalina'
'Labrador, Ana'
'Lloret, Francesc'
'Julve, Miguel'

_publ_section_title
;
 Magnetic coupling in discrete cyano-bridged Mn(III)-Fe(III) motifs:
 synthesis, crystal structure, magnetic properties and theoretical study.
;
_journal_issue 20
_journal_name_full 'Dalton transactions (Cambridge, England : 2003)'
_journal_page_first 5028
_journal_page_last 5038
_journal_paper_doi 10.1039/b926912f
_journal_volume 39
_journal_year 2010
_chemical_formula_sum 'C30 H32 Fe Mn N10 O8'
_chemical_formula_weight 771.45
_space_group_IT_number 2
_symmetry_cell_setting triclinic
_symmetry_Int_Tables_number 2
_symmetry_space_group_name_Hall '-P 1'
_symmetry_space_group_name_H-M 'P -1'
_atom_sites_solution_hydrogens geom
_atom_sites_solution_primary direct
_atom_sites_solution_secondary difmap
_audit_creation_method SHELXL-97
_cell_angle_alpha 100.55(3)
_cell_angle_beta 108.47(3)
_cell_angle_gamma 109.63(3)
_cell_formula_units_Z 2
_cell_length_a 11.660(2)
_cell_length_b 11.750(2)
_cell_length_c 14.380(3)
_cell_measurement_temperature 293(2)
_cell_volume 1665.1(9)
_computing_cell_refinement 'HKL2000 (Otwinowski & Minor, 1997)'
_computing_data_collection 'MxCube (ESRF, 2006)'
_computing_data_reduction 'HKL2000 (Otwinowski & Minor, 1997)'
_computing_molecular_graphics 'Ortep-3 for Windows (Farrugia, 1997)'
_computing_publication_material 'WinGX publication routines (Farrugia, 1999)'
_computing_structure_refinement 'SHELXL-97 (Sheldrick, 1997)'
_computing_structure_solution 'SHELXS-97 (Sheldrick, 1997)'
_diffrn_ambient_temperature 100(2)
_diffrn_detector 'CCD plate'
_diffrn_detector_area_resol_mean 9.6
_diffrn_measured_fraction_theta_full 0.884
_diffrn_measured_fraction_theta_max 0.884
_diffrn_measurement_device_type 'Single-axis HUBER diffractometer'
_diffrn_measurement_method 'CCD rotation images, thick slices'
_diffrn_radiation_detector 'ADSC Q210r CCD (binned mode)'
_diffrn_radiation_monochromator 'Si 111'
_diffrn_radiation_probe x-ray
_diffrn_radiation_type synchrotron
_diffrn_radiation_wavelength 0.72930
_diffrn_reflns_av_R_equivalents 0.0360
_diffrn_reflns_av_sigmaI/netI 0.0237
_diffrn_reflns_limit_h_max 14
_diffrn_reflns_limit_h_min -15
_diffrn_reflns_limit_k_max 14
_diffrn_reflns_limit_k_min -14
_diffrn_reflns_limit_l_max 18
_diffrn_reflns_limit_l_min -18
_diffrn_reflns_number 37079
_diffrn_reflns_theta_full 27.87
_diffrn_reflns_theta_max 27.87
_diffrn_reflns_theta_min 2.11
_diffrn_source synchrotron
_diffrn_source_type 'ESRF-CRG BM16'
_exptl_absorpt_coefficient_mu 0.881
_exptl_absorpt_correction_type none
_exptl_crystal_colour Brown
_exptl_crystal_density_diffrn 1.539
_exptl_crystal_density_method 'not measured'
_exptl_crystal_description Prism
_exptl_crystal_F_000 794
_exptl_crystal_size_max 0.07
_exptl_crystal_size_mid 0.07
_exptl_crystal_size_min 0.06
_refine_diff_density_max 0.605
_refine_diff_density_min -0.820
_refine_diff_density_rms 0.068
_refine_ls_extinction_method none
_refine_ls_goodness_of_fit_ref 1.021
_refine_ls_hydrogen_treatment mixed
_refine_ls_matrix_type full
_refine_ls_number_parameters 459
_refine_ls_number_reflns 6583
_refine_ls_number_restraints 0
_refine_ls_restrained_S_all 1.021
_refine_ls_R_factor_all 0.0489
_refine_ls_R_factor_gt 0.0428
_refine_ls_shift/su_max 0.000
_refine_ls_shift/su_mean 0.000
_refine_ls_structure_factor_coef Fsqd
_refine_ls_weighting_details 'calc w=1/[\s^2^(Fo^2^)+(0.0664P)^2^+2.0607P] where P=(Fo^2^+2Fc^2^)/3'
_refine_ls_weighting_scheme calc
_refine_ls_wR_factor_gt 0.1146
_refine_ls_wR_factor_ref 0.1192
_reflns_number_gt 5819
_reflns_number_total 6583
_reflns_threshold_expression >2sigma(I)
_cod_data_source_file b926912f.txt
_cod_data_source_block compound-1
_cod_original_cell_volume 1665.1(6)
_cod_database_code 7025321

loop_
_symmetry_equiv_pos_as_xyz
'x, y, z'
'-x, -y, -z'

loop_
_atom_site_label
_atom_site_type_symbol
_atom_site_fract_x
_atom_site_fract_y
_atom_site_fract_z
_atom_site_U_iso_or_equiv
_atom_site_adp_type
_atom_site_occupancy
_atom_site_symmetry_multiplicity
_atom_site_calc_flag
_atom_site_refinement_flags
Fe1 Fe 0.17589(3) 0.82095(3) 0.21049(3) 0.02293(11) Uani 1 1 d .
Mn1 Mn 0.29593(3) 0.48333(3) 0.36748(3) 0.02130(11) Uani 1 1 d .
N1 N 0.1212(2) 0.3541(2) 0.34597(18) 0.0334(5) Uani 1 1 d .
N2 N 0.2358(2) 0.3947(2) 0.21831(16) 0.0336(5) Uani 1 1 d .
N3 N 0.2957(2) 0.7821(2) 0.15008(16) 0.0280(5) Uani 1 1 d .
N4 N 0.3515(2) 0.95919(19) 0.31483(16) 0.0247(4) Uani 1 1 d .
N5 N 0.5219(2) 0.8600(3) 0.1717(2) 0.0383(6) Uani 1 1 d .
N6 N 0.5839(2) 1.0397(2) 0.35661(19) 0.0352(5) Uani 1 1 d .
N7 N 0.2101(2) 0.6284(2) 0.32499(19) 0.0371(6) Uani 1 1 d .
N8 N -0.0887(3) 0.6031(3) 0.0536(3) 0.0596(9) Uani 1 1 d .
N9 N 0.0019(3) 0.9090(3) 0.2975(3) 0.0675(11) Uani 1 1 d .
N10 N 0.1497(4) 0.9918(4) 0.0727(3) 0.0834(14) Uani 1 1 d .
O1 O 0.33977(17) 0.55406(17) 0.50901(13) 0.0264(4) Uani 1 1 d .
O2 O 0.46303(16) 0.59285(17) 0.37702(13) 0.0260(4) Uani 1 1 d .
O3 O 0.4418(2) 0.70308(19) 0.69798(14) 0.0350(4) Uani 1 1 d .
O4 O 0.70512(18) 0.75939(19) 0.43521(14) 0.0350(5) Uani 1 1 d .
O1W O 0.3720(2) 0.3330(2) 0.40012(16) 0.0314(4) Uani 1 1 d .
O2W O 0.2187(4) 1.1535(4) -0.0494(3) 0.0974(12) Uani 1 1 d .
O3W O -0.1791(4) 1.0573(4) 0.2889(4) 0.1217(17) Uani 1 1 d .
O4W O 0.3322(10) 0.9271(8) 0.9430(7) 0.215(4) Uani 1 1 d .
C1 C 0.0561(4) 0.2538(4) 0.2445(3) 0.0692(13) Uani 1 1 d .
H1A H 0.0822 0.1844 0.2505 0.083 Uiso 1 1 calc R
H1B H -0.0400 0.2200 0.2217 0.083 Uiso 1 1 calc R
H1WA H 0.440(5) 0.354(4) 0.398(3) 0.065(14) Uiso 1 1 d .
H1WB H 0.380(4) 0.335(4) 0.454(4) 0.054(12) Uiso 1 1 d .
C2 C 0.0702(3) 0.3484(3) 0.4132(2) 0.0363(6) Uani 1 1 d .
H2 H -0.0136 0.2828 0.3926 0.044 Uiso 1 1 calc R
C3 C 0.1314(2) 0.4345(3) 0.5172(2) 0.0311(6) Uani 1 1 d .
C4 C 0.2617(2) 0.5327(2) 0.55966(19) 0.0241(5) Uani 1 1 d .
C5 C 0.3141(3) 0.6134(3) 0.6630(2) 0.0292(5) Uani 1 1 d .
C6 C 0.2375(3) 0.5971(3) 0.7202(2) 0.0414(7) Uani 1 1 d .
H6 H 0.2713 0.6529 0.7871 0.050 Uiso 1 1 calc R
C7 C 0.1107(3) 0.4978(4) 0.6784(3) 0.0486(8) Uani 1 1 d .
H7 H 0.0611 0.4858 0.7181 0.058 Uiso 1 1 calc R
C8 C 0.0587(3) 0.4181(3) 0.5797(3) 0.0424(7) Uani 1 1 d .
H8 H -0.0260 0.3516 0.5528 0.051 Uiso 1 1 calc R
C9 C 0.5018(4) 0.7879(3) 0.8019(2) 0.0481(8) Uani 1 1 d .
H9A H 0.5911 0.8460 0.8169 0.072 Uiso 1 1 calc R
H9B H 0.5042 0.7396 0.8489 0.072 Uiso 1 1 calc R
H9C H 0.4505 0.8353 0.8096 0.072 Uiso 1 1 calc R
C10 C 0.0934(3) 0.3046(4) 0.1688(3) 0.0671(13) Uani 1 1 d .
H10A H 0.0394 0.3483 0.1423 0.081 Uiso 1 1 calc R
H10B H 0.0782 0.2356 0.1111 0.081 Uiso 1 1 calc R
C11 C 0.3066(3) 0.4114(3) 0.16545(19) 0.0323(6) Uani 1 1 d .
H11 H 0.2667 0.3598 0.0965 0.039 Uiso 1 1 calc R
C12 C 0.4429(2) 0.5033(2) 0.20403(18) 0.0256(5) Uani 1 1 d .
C13 C 0.5128(2) 0.5899(2) 0.30602(17) 0.0216(5) Uani 1 1 d .
C14 C 0.6448(2) 0.6800(2) 0.33513(18) 0.0252(5) Uani 1 1 d .
C15 C 0.7043(3) 0.6818(3) 0.2657(2) 0.0320(6) Uani 1 1 d .
H15 H 0.7909 0.7422 0.2857 0.038 Uiso 1 1 calc R
C16 C 0.6351(3) 0.5938(3) 0.1660(2) 0.0362(6) Uani 1 1 d .
H16 H 0.6763 0.5943 0.1202 0.043 Uiso 1 1 calc R
C17 C 0.5070(3) 0.5068(3) 0.1355(2) 0.0336(6) Uani 1 1 d .
H17 H 0.4612 0.4490 0.0685 0.040 Uiso 1 1 calc R
C18 C 0.8358(3) 0.8583(3) 0.4680(3) 0.0487(9) Uani 1 1 d .
H18A H 0.8675 0.9075 0.5393 0.073 Uiso 1 1 calc R
H18B H 0.8324 0.9130 0.4261 0.073 Uiso 1 1 calc R
H18C H 0.8953 0.8209 0.4605 0.073 Uiso 1 1 calc R
C19 C 0.1947(2) 0.7014(3) 0.28661(19) 0.0283(5) Uani 1 1 d .
C20 C 0.0113(3) 0.6849(3) 0.1114(2) 0.0340(6) Uani 1 1 d .
C21 C 0.0683(3) 0.8732(3) 0.2686(2) 0.0393(7) Uani 1 1 d .
C22 C 0.1558(3) 0.9290(3) 0.1242(2) 0.0423(7) Uani 1 1 d .
C23 C 0.4255(2) 0.8614(2) 0.20100(19) 0.0272(5) Uani 1 1 d .
C24 C 0.4844(3) 0.7693(3) 0.0831(3) 0.0442(7) Uani 1 1 d .
H24 H 0.5485 0.7659 0.0585 0.053 Uiso 1 1 calc R
C25 C 0.3543(4) 0.6809(3) 0.0270(2) 0.0452(7) Uani 1 1 d .
H25 H 0.3305 0.6168 -0.0333 0.054 Uiso 1 1 calc R
C26 C 0.2603(3) 0.6899(3) 0.0628(2) 0.0375(6) Uani 1 1 d .
H26 H 0.1715 0.6315 0.0261 0.045 Uiso 1 1 calc R
C27 C 0.4581(2) 0.9595(2) 0.29732(19) 0.0257(5) Uani 1 1 d .
C28 C 0.6042(3) 1.1285(3) 0.4402(2) 0.0369(6) Uani 1 1 d .
H28 H 0.6912 1.1871 0.4836 0.044 Uiso 1 1 calc R
C29 C 0.5022(3) 1.1368(2) 0.4648(2) 0.0332(6) Uani 1 1 d .
H29 H 0.5189 1.1992 0.5237 0.040 Uiso 1 1 calc R
C30 C 0.3748(3) 1.0499(2) 0.3995(2) 0.0290(5) Uani 1 1 d .
H30 H 0.3035 1.0535 0.4139 0.035 Uiso 1 1 calc R

loop_
_atom_site_aniso_label
_atom_site_aniso_U_11
_atom_site_aniso_U_22
_atom_site_aniso_U_33
_atom_site_aniso_U_23
_atom_site_aniso_U_13
_atom_site_aniso_U_12
Fe1 0.01720(17) 0.02021(18) 0.02385(18) 0.00398(13) 0.00467(13) 0.00447(14)
Mn1 0.01527(17) 0.02277(19) 0.01815(18) 0.00500(13) 0.00557(13) 0.00127(14)
N1 0.0217(10) 0.0313(12) 0.0336(12) 0.0072(9) 0.0092(9) -0.0004(9)
N2 0.0222(10) 0.0381(12) 0.0204(10) 0.0037(9) 0.0015(8) -0.0004(9)
N3 0.0285(11) 0.0249(10) 0.0260(10) 0.0060(8) 0.0096(8) 0.0085(9)
N4 0.0213(9) 0.0206(10) 0.0256(10) 0.0044(8) 0.0066(8) 0.0058(8)
N5 0.0336(12) 0.0414(14) 0.0445(14) 0.0112(11) 0.0221(11) 0.0168(11)
N6 0.0219(10) 0.0328(12) 0.0371(12) 0.0049(10) 0.0083(9) 0.0027(9)
N7 0.0276(11) 0.0366(13) 0.0407(13) 0.0179(11) 0.0071(10) 0.0099(10)
N8 0.0365(15) 0.0439(16) 0.0565(18) -0.0013(14) -0.0046(13) 0.0002(13)
N9 0.0368(15) 0.0571(19) 0.087(2) -0.0110(17) 0.0338(16) 0.0050(14)
N10 0.060(2) 0.083(3) 0.091(3) 0.062(2) 0.0068(19) 0.017(2)
O1 0.0225(8) 0.0300(9) 0.0226(8) 0.0061(7) 0.0128(7) 0.0042(7)
O2 0.0194(8) 0.0300(9) 0.0199(8) 0.0029(7) 0.0103(6) 0.0010(7)
O3 0.0372(10) 0.0362(10) 0.0251(9) 0.0057(8) 0.0152(8) 0.0079(9)
O4 0.0242(9) 0.0362(10) 0.0291(9) -0.0011(8) 0.0141(7) -0.0020(8)
O1W 0.0296(10) 0.0367(11) 0.0270(10) 0.0107(8) 0.0092(8) 0.0149(9)
O2W 0.076(2) 0.125(3) 0.100(3) 0.057(2) 0.039(2) 0.040(2)
O3W 0.074(2) 0.075(2) 0.221(5) 0.050(3) 0.087(3) 0.010(2)
O4W 0.313(10) 0.209(7) 0.264(9) 0.141(7) 0.194(9) 0.166(8)
C1 0.047(2) 0.059(2) 0.0435(19) -0.0093(16) 0.0155(16) -0.0276(18)
C2 0.0182(11) 0.0382(15) 0.0449(16) 0.0173(12) 0.0127(11) 0.0013(11)
C3 0.0225(12) 0.0405(15) 0.0382(14) 0.0214(12) 0.0165(11) 0.0139(11)
C4 0.0225(11) 0.0303(12) 0.0280(12) 0.0160(10) 0.0141(9) 0.0137(10)
C5 0.0320(13) 0.0357(14) 0.0302(13) 0.0173(11) 0.0177(10) 0.0179(11)
C6 0.0439(16) 0.061(2) 0.0344(15) 0.0213(14) 0.0261(13) 0.0275(15)
C7 0.0408(16) 0.079(2) 0.0494(18) 0.0342(17) 0.0340(15) 0.0309(17)
C8 0.0252(13) 0.060(2) 0.0522(18) 0.0286(15) 0.0238(13) 0.0167(13)
C9 0.062(2) 0.0409(16) 0.0275(14) 0.0046(12) 0.0164(14) 0.0114(16)
C10 0.0312(16) 0.083(3) 0.0292(16) -0.0048(16) 0.0008(13) -0.0196(17)
C11 0.0302(13) 0.0373(14) 0.0163(11) 0.0029(10) 0.0038(9) 0.0077(11)
C12 0.0264(12) 0.0304(12) 0.0188(11) 0.0078(9) 0.0088(9) 0.0112(10)
C13 0.0210(11) 0.0266(12) 0.0195(10) 0.0096(9) 0.0108(9) 0.0093(9)
C14 0.0247(11) 0.0268(12) 0.0240(11) 0.0076(9) 0.0129(9) 0.0082(10)
C15 0.0287(12) 0.0371(14) 0.0339(13) 0.0135(11) 0.0201(11) 0.0102(11)
C16 0.0413(15) 0.0486(17) 0.0298(13) 0.0158(12) 0.0243(12) 0.0209(14)
C17 0.0396(14) 0.0438(16) 0.0196(11) 0.0088(11) 0.0138(10) 0.0192(13)
C18 0.0310(15) 0.0393(16) 0.0499(18) -0.0060(14) 0.0194(13) -0.0066(13)
C19 0.0176(11) 0.0291(13) 0.0268(12) 0.0060(10) 0.0041(9) 0.0029(10)
C20 0.0261(13) 0.0285(13) 0.0341(14) 0.0041(11) 0.0036(11) 0.0078(11)
C21 0.0237(12) 0.0330(14) 0.0431(16) -0.0020(12) 0.0128(12) -0.0005(11)
C22 0.0285(13) 0.0403(16) 0.0461(17) 0.0196(13) 0.0049(12) 0.0079(12)
C23 0.0248(12) 0.0277(12) 0.0286(12) 0.0074(10) 0.0113(10) 0.0110(10)
C24 0.0531(18) 0.0465(18) 0.0487(18) 0.0150(14) 0.0328(15) 0.0279(16)
C25 0.059(2) 0.0418(16) 0.0374(16) 0.0049(13) 0.0242(14) 0.0245(16)
C26 0.0412(15) 0.0303(14) 0.0324(14) 0.0020(11) 0.0128(12) 0.0117(13)
C27 0.0217(11) 0.0236(12) 0.0286(12) 0.0080(9) 0.0090(9) 0.0073(10)
C28 0.0254(13) 0.0287(14) 0.0351(14) 0.0036(11) 0.0034(11) -0.0012(11)
C29 0.0388(14) 0.0198(11) 0.0292(13) 0.0037(10) 0.0068(11) 0.0079(11)
C30 0.0313(13) 0.0235(12) 0.0288(12) 0.0049(10) 0.0103(10) 0.0115(11)

loop_
_atom_type_symbol
_atom_type_description
_atom_type_scat_dispersion_real
_atom_type_scat_dispersion_imag
_atom_type_scat_source
C C 0.0033 0.0016 'International Tables Vol C Tables 4.2.6.8 and 6.1.1.4'
H H 0.0000 0.0000 'International Tables Vol C Tables 4.2.6.8 and 6.1.1.4'
N N 0.0061 0.0033 'International Tables Vol C Tables 4.2.6.8 and 6.1.1.4'
O O 0.0106 0.0060 'International Tables Vol C Tables 4.2.6.8 and 6.1.1.4'
Fe Fe 0.3463 0.8444 'International Tables Vol C Tables 4.2.6.8 and 6.1.1.4'
Mn Mn 0.3368 0.7283 'International Tables Vol C Tables 4.2.6.8 and 6.1.1.4'

loop_
_geom_angle_atom_site_label_1
_geom_angle_atom_site_label_2
_geom_angle_atom_site_label_3
_geom_angle
C20 Fe1 C21 85.21(12)
C20 Fe1 C22 90.16(13)
C21 Fe1 C22 87.92(15)
C20 Fe1 C19 87.00(12)
C21 Fe1 C19 96.01(13)
C22 Fe1 C19 174.94(13)
C20 Fe1 N3 98.01(11)
C21 Fe1 N3 174.97(11)
C22 Fe1 N3 88.20(13)
C19 Fe1 N3 88.04(10)
C20 Fe1 N4 177.94(11)
C21 Fe1 N4 96.29(10)
C22 Fe1 N4 91.30(11)
C19 Fe1 N4 91.43(10)
N3 Fe1 N4 80.60(9)
O1 Mn1 O2 93.22(9)
O1 Mn1 N1 91.96(10)
O2 Mn1 N1 173.70(9)
O1 Mn1 N2 174.54(8)
O2 Mn1 N2 91.99(9)
N1 Mn1 N2 82.74(10)
O1 Mn1 O1W 90.86(9)
O2 Mn1 O1W 91.36(9)
N1 Mn1 O1W 84.98(10)
N2 Mn1 O1W 87.37(10)
O1 Mn1 N7 91.96(9)
O2 Mn1 N7 90.01(9)
N1 Mn1 N7 93.39(10)
N2 Mn1 N7 89.68(10)
O1W Mn1 N7 176.79(8)
C2 N1 C1 121.4(2)
C2 N1 Mn1 126.03(19)
C1 N1 Mn1 112.4(2)
C11 N2 C10 120.8(2)
C11 N2 Mn1 126.47(18)
C10 N2 Mn1 112.7(2)
C26 N3 C23 117.1(2)
C26 N3 Fe1 127.3(2)
C23 N3 Fe1 115.52(17)
C27 N4 C30 117.0(2)
C27 N4 Fe1 115.06(17)
C30 N4 Fe1 127.95(18)
C23 N5 C24 115.9(3)
C27 N6 C28 116.0(2)
C19 N7 Mn1 156.9(2)
C4 O1 Mn1 128.73(16)
C13 O2 Mn1 128.78(15)
C5 O3 C9 117.6(2)
C14 O4 C18 117.3(2)
C10 C1 N1 110.4(3)
N1 C2 C3 125.7(2)
C4 C3 C8 119.2(3)
C4 C3 C2 122.4(2)
C8 C3 C2 118.4(3)
O1 C4 C3 124.1(2)
O1 C4 C5 117.3(2)
C3 C4 C5 118.6(2)
O3 C5 C6 125.3(3)
O3 C5 C4 114.3(2)
C6 C5 C4 120.4(3)
C5 C6 C7 120.4(3)
C8 C7 C6 120.3(3)
C7 C8 C3 121.1(3)
C1 C10 N2 109.1(3)
N2 C11 C12 125.3(2)
C13 C12 C17 119.5(2)
C13 C12 C11 122.6(2)
C17 C12 C11 117.8(2)
O2 C13 C12 124.3(2)
O2 C13 C14 117.4(2)
C12 C13 C14 118.3(2)
O4 C14 C15 124.9(2)
O4 C14 C13 114.3(2)
C15 C14 C13 120.8(2)
C14 C15 C16 120.3(2)
C17 C16 C15 120.1(2)
C16 C17 C12 121.0(2)
N7 C19 Fe1 173.9(3)
N8 C20 Fe1 178.5(3)
N9 C21 Fe1 174.6(4)
N10 C22 Fe1 176.3(4)
N5 C23 N3 126.3(2)
N5 C23 C27 119.4(2)
N3 C23 C27 114.3(2)
N5 C24 C25 122.1(3)
C24 C25 C26 118.1(3)
N3 C26 C25 120.4(3)
N6 C27 N4 125.9(2)
N6 C27 C23 119.8(2)
N4 C27 C23 114.3(2)
N6 C28 C29 122.8(2)
C30 C29 C28 117.6(3)
N4 C30 C29 120.8(3)

loop_
_geom_bond_atom_site_label_1
_geom_bond_atom_site_label_2
_geom_bond_distance
Fe1 C20 1.908(3)
Fe1 C21 1.908(3)
Fe1 C22 1.950(3)
Fe1 C19 1.959(3)
Fe1 N3 1.992(2)
Fe1 N4 2.002(2)
Mn1 O1 1.8788(18)
Mn1 O2 1.8848(18)
Mn1 N1 1.975(2)
Mn1 N2 1.979(2)
Mn1 O1W 2.285(2)
Mn1 N7 2.328(3)
N1 C2 1.286(4)
N1 C1 1.471(4)
N2 C11 1.281(4)
N2 C10 1.476(4)
N3 C26 1.339(3)
N3 C23 1.339(3)
N4 C27 1.342(3)
N4 C30 1.347(3)
N5 C23 1.324(3)
N5 C24 1.337(4)
N6 C27 1.323(3)
N6 C28 1.336(4)
N7 C19 1.134(4)
N8 C20 1.146(4)
N9 C21 1.145(4)
N10 C22 1.140(4)
O1 C4 1.325(3)
O2 C13 1.325(3)
O3 C5 1.363(3)
O3 C9 1.428(3)
O4 C14 1.365(3)
O4 C18 1.432(3)
C1 C10 1.447(5)
C2 C3 1.433(4)
C3 C4 1.411(4)
C3 C8 1.414(4)
C4 C5 1.414(4)
C5 C6 1.386(4)
C6 C7 1.390(5)
C7 C8 1.359(5)
C11 C12 1.438(4)
C12 C13 1.411(3)
C12 C17 1.411(3)
C13 C14 1.414(3)
C14 C15 1.384(3)
C15 C16 1.393(4)
C16 C17 1.365(4)
C23 C27 1.477(4)
C24 C25 1.375(5)
C25 C26 1.376(4)
C28 C29 1.372(4)
C29 C30 1.371(4)
